data_4338113
loop_
_publ_author_name
'Niekiel, Felicitas'
'Lannoeye, Jeroen'
'Reinsch, Helge'
'Munn, Alexis S.'
'Heerwig, Andreas'
'Zizak, Ivo'
'Kaskel, Stefan'
'Walton, Richard I.'
'de Vos, Dirk'
'Llewellyn, Philip'
'Lieb, Alexandra'
'Maurin, Guillaume'
'Stock, Norbert'

_publ_section_title
;
 Conformation-Controlled Sorption Properties and Breathing of the
 Aliphatic Al-MOF [Al(OH)(CDC)].
;
_journal_issue 9
_journal_name_full 'Inorganic chemistry'
_journal_page_first 4610
_journal_page_last 4620
_journal_paper_doi 10.1021/ic500288w
_journal_volume 53
_journal_year 2014
_chemical_formula_moiety '(Al 3+), (C8 O4 2-), (O -)'
_chemical_formula_sum 'C8 Al O5'
_chemical_formula_weight 203.0665
_chemical_properties_physical 'pore content removed by evacuation at 200 \%C for 2 h'
_space_group_IT_number 2
_symmetry_cell_setting triclinic
_symmetry_Int_Tables_number 2
_symmetry_space_group_name_Hall '-P 1'
_symmetry_space_group_name_H-M 'P -1'
_audit_creation_date 2013-10-10
_audit_creation_method 'Created with CONVERT.DLL (www.crystalimpact.com)'
_audit_update_record 2013-10-10
_cell_angle_alpha 108.362(2)
_cell_angle_beta 93.685(3)
_cell_angle_gamma 107.395(5)
_cell_formula_units_Z 2
_cell_length_a 6.6237(3)
_cell_length_b 9.4227(3)
_cell_length_c 9.7034(5)
_cell_volume 540.04(5)
_diffrn_ambient_pressure 1013
_diffrn_ambient_temperature 298
_diffrn_radiation_probe x-ray
_diffrn_radiation_type synchrotron
_diffrn_radiation_wavelength 0.825986
_diffrn_source synchrotron
_diffrn_source_type 'PETRA P08'
_exptl_crystal_colour white
_cod_data_source_file ic500288w_si_002.cif
_cod_data_source_block Structure
_cod_depositor_comments 'Adding full bibliography for 4338112--4338115.cif.'
_cod_original_cell_volume 540.04(4)
_cod_original_sg_symbol_Hall -P_1
_cod_database_code 4338113

loop_
_symmetry_equiv_pos_site_id
_symmetry_equiv_pos_as_xyz
1 x,y,z
2 -x,-y,-z

loop_
_atom_site_label
_atom_site_type_symbol
_atom_site_fract_x
_atom_site_fract_y
_atom_site_fract_z
_atom_site_occupancy
_atom_site_symmetry_multiplicity
_atom_site_B_iso_or_equiv
Al1 Al 0.00000 0.00000 1.00000 1 2 1.21(33)
Al2 Al 0.50000 0.00000 1.00000 1 2 1.21(33)
O1 O 0.2336(39) 0.0013(35) 0.9107(26) 1 2 1.28(26)
O2 O 0.5019(44) 0.1815(29) 1.1646(28) 1 2 1.28(26)
O3 O 0.1798(39) 0.1645(30) 1.1768(29) 1 2 1.28(26)
O4 O -0.0316(40) 0.1558(31) 0.9219(28) 1 2 1.28(26)
O5 O 0.6473(37) 0.1481(29) 0.9214(28) 1 2 1.28(26)
C1 C 0.3709(80) 0.2250(45) 1.2441(37) 1 2 1.09(33)
C2 C 0.4611(31) 0.3957(34) 1.3493(25) 1 2 1.09(33)
C3 C 0.6369(38) 0.3956(14) 1.4580(2) 1 2 1.09(33)
C4 C 0.2805(33) 0.4373(14) 1.4239(19) 1 2 1.09(33)
C5 C 0.8261(60) 0.2287(19) 0.8970(24) 1 2 1.09(33)
C6 C 0.9029(23) 0.3895(17) 0.8749(26) 1 2 1.09(33)
C7 C 0.7634(28) 0.4838(26) 0.9546(18) 1 2 1.09(33)
C8 C 1.1419(27) 0.4565(3) 0.8848(17) 1 2 1.09(33)

loop_
_atom_type_symbol
_atom_type_radius_bond
Al 1.200
O 1.200
C 1.200
